data_2226850
loop_
_publ_author_name
'Ali, Qamar'
'Anis, Itrat'
'VanDerveer, Donald'
'Shah, Muhammad Raza'

_publ_section_title
;
 Diethyl 2,2'-(biphenyl-2,2'-diyldioxy)diacetate
;
_journal_coeditor_code EZ2221
_journal_issue 8
_journal_name_full 'Acta Crystallographica Section E'
_journal_page_first o1984
_journal_paper_doi 10.1107/S1600536810026863
_journal_volume 66
_journal_year 2010
_chemical_formula_iupac 'C20 H22 O6'
_chemical_formula_moiety 'C20 H22 O6'
_chemical_formula_sum 'C20 H22 O6'
_chemical_formula_weight 358.38
_chemical_name_systematic
;
Diethyl 2,2'-(biphenyl-2,2'-diyldioxy)diacetate
;
_space_group_IT_number 2
_symmetry_cell_setting triclinic
_symmetry_space_group_name_Hall '-P 1'
_symmetry_space_group_name_H-M 'P -1'
_atom_sites_solution_hydrogens geom
_atom_sites_solution_primary direct
_atom_sites_solution_secondary difmap
_audit_creation_method SHELXL-97
_cell_angle_alpha 104.733(17)
_cell_angle_beta 95.05(2)
_cell_angle_gamma 106.897(14)
_cell_formula_units_Z 2
_cell_length_a 7.4683(13)
_cell_length_b 10.8189(15)
_cell_length_c 12.050(2)
_cell_measurement_reflns_used 2971
_cell_measurement_temperature 153(2)
_cell_measurement_theta_max 26.3413
_cell_measurement_theta_min 3.0882
_cell_volume 887.1(3)
_computing_cell_refinement 'CrystalClear (Rigaku/MSC, 2006)'
_computing_data_collection 'CrystalClear (Rigaku/MSC, 2006)'
_computing_data_reduction 'CrystalClear (Rigaku/MSC, 2006)'
_computing_molecular_graphics 'SHELXTL (Sheldrick, 2008)'
_computing_publication_material 'SHELXTL (Sheldrick, 2008)'
_computing_structure_refinement 'SHELXTL (Sheldrick, 2008)'
_computing_structure_solution 'SHELXTL (Sheldrick, 2008)'
_diffrn_ambient_temperature 153(2)
_diffrn_detector_area_resol_mean 14.6306
_diffrn_measured_fraction_theta_full 0.982
_diffrn_measured_fraction_theta_max 0.982
_diffrn_measurement_device
;
Mercury CCD
;
_diffrn_measurement_device_type 'Rigaku AFC-8S'
_diffrn_measurement_method '\w scans'
_diffrn_radiation_monochromator graphite
_diffrn_radiation_source 'normal-focus sealed tube'
_diffrn_radiation_type MoK\a
_diffrn_radiation_wavelength 0.71073
_diffrn_reflns_av_R_equivalents 0.0139
_diffrn_reflns_av_sigmaI/netI 0.0182
_diffrn_reflns_limit_h_max 8
_diffrn_reflns_limit_h_min -8
_diffrn_reflns_limit_k_max 12
_diffrn_reflns_limit_k_min -12
_diffrn_reflns_limit_l_max 12
_diffrn_reflns_limit_l_min -14
_diffrn_reflns_number 6640
_diffrn_reflns_theta_full 25.10
_diffrn_reflns_theta_max 25.10
_diffrn_reflns_theta_min 3.09
_diffrn_standards_decay_% 0
_diffrn_standards_interval_count 0
_diffrn_standards_interval_time 0
_diffrn_standards_number 0
_exptl_absorpt_coefficient_mu 0.099
_exptl_absorpt_correction_T_max 0.9766
_exptl_absorpt_correction_T_min 0.9449
_exptl_absorpt_correction_type multi-scan
_exptl_absorpt_process_details
;
(<i>REQAB</i>; Jacobson, 1998)
;
_exptl_crystal_colour colorless
_exptl_crystal_density_diffrn 1.342
_exptl_crystal_density_method 'not measured'
_exptl_crystal_description chip
_exptl_crystal_F_000 380
_exptl_crystal_size_max 0.58
_exptl_crystal_size_mid 0.53
_exptl_crystal_size_min 0.24
_refine_diff_density_max 0.182
_refine_diff_density_min -0.198
_refine_ls_extinction_method none
_refine_ls_goodness_of_fit_ref 1.042
_refine_ls_hydrogen_treatment constr
_refine_ls_matrix_type full
_refine_ls_number_parameters 235
_refine_ls_number_reflns 3104
_refine_ls_number_restraints 0
_refine_ls_restrained_S_all 1.042
_refine_ls_R_factor_all 0.0439
_refine_ls_R_factor_gt 0.0394
_refine_ls_shift/su_max 0.000
_refine_ls_shift/su_mean 0.000
_refine_ls_structure_factor_coef Fsqd
_refine_ls_weighting_details 'calc w=1/[\s^2^(Fo^2^)+(0.0493P)^2^+0.3462P] where P=(Fo^2^+2Fc^2^)/3'
_refine_ls_weighting_scheme calc
_refine_ls_wR_factor_gt 0.0945
_refine_ls_wR_factor_ref 0.0991
_reflns_number_gt 2787
_reflns_number_total 3104
_reflns_threshold_expression I>2sigma(I)
_cod_data_source_file ez2221.cif
_cod_data_source_block I
_cod_database_code 2226850
_cod_database_fobs_code 2226850

loop_
_symmetry_equiv_pos_as_xyz
'x, y, z'
'-x, -y, -z'

loop_
_atom_site_type_symbol
_atom_site_label
_atom_site_fract_x
_atom_site_fract_y
_atom_site_fract_z
_atom_site_U_iso_or_equiv
_atom_site_adp_type
_atom_site_calc_flag
_atom_site_refinement_flags
_atom_site_occupancy
_atom_site_disorder_assembly
_atom_site_disorder_group
O O1 0.26152(13) 0.49153(10) -0.09823(8) 0.0281(2) Uani d . 1 . .
O O2 0.10844(14) 0.63977(10) -0.03410(9) 0.0289(3) Uani d . 1 . .
O O3 0.37964(13) 0.73993(9) 0.17431(8) 0.0229(2) Uani d . 1 . .
O O4 0.64269(14) 1.13019(10) 0.42800(8) 0.0270(2) Uani d . 1 . .
O O5 0.71807(19) 1.39716(12) 0.43450(10) 0.0455(3) Uani d . 1 . .
O O6 0.74896(14) 1.45726(9) 0.62997(8) 0.0284(2) Uani d . 1 . .
C C1 0.2426(2) 0.36891(16) -0.29568(13) 0.0315(3) Uani d . 1 . .
H H1A 0.1754 0.3436 -0.3759 0.047 Uiso calc R 1 . .
H H1B 0.2329 0.2872 -0.2723 0.047 Uiso calc R 1 . .
H H1C 0.3768 0.4191 -0.2912 0.047 Uiso calc R 1 . .
C C2 0.1555(2) 0.45549(19) -0.21611(13) 0.0407(4) Uani d . 1 . .
H H2A 0.1631 0.5380 -0.2395 0.049 Uiso calc R 1 . .
H H2B 0.0201 0.4056 -0.2194 0.049 Uiso calc R 1 . .
C C3 0.22147(18) 0.58407(13) -0.01637(12) 0.0213(3) Uani d . 1 . .
C C4 0.33426(18) 0.60535(13) 0.10190(11) 0.0218(3) Uani d . 1 . .
H H4A 0.2593 0.5424 0.1406 0.026 Uiso calc R 1 . .
H H4B 0.4532 0.5843 0.0911 0.026 Uiso calc R 1 . .
C C5 0.50568(17) 0.83979(13) 0.14036(11) 0.0197(3) Uani d . 1 . .
C C6 0.51573(18) 0.97228(13) 0.19636(11) 0.0196(3) Uani d . 1 . .
C C7 0.64460(19) 1.07739(13) 0.16831(12) 0.0239(3) Uani d . 1 . .
H H7A 0.6553 1.1682 0.2068 0.029 Uiso calc R 1 . .
C C8 0.75716(19) 1.05198(14) 0.08549(12) 0.0261(3) Uani d . 1 . .
H H8A 0.8428 1.1247 0.0667 0.031 Uiso calc R 1 . .
C C9 0.74388(19) 0.92018(15) 0.03053(12) 0.0267(3) Uani d . 1 . .
H H9A 0.8203 0.9023 -0.0266 0.032 Uiso calc R 1 . .
C C10 0.61985(19) 0.81358(14) 0.05811(12) 0.0244(3) Uani d . 1 . .
H H10A 0.6129 0.7232 0.0210 0.029 Uiso calc R 1 . .
C C11 0.38246(18) 1.00240(13) 0.27616(11) 0.0207(3) Uani d . 1 . .
C C12 0.18639(19) 0.95132(13) 0.23529(12) 0.0242(3) Uani d . 1 . .
H H12A 0.1391 0.8899 0.1593 0.029 Uiso calc R 1 . .
C C13 0.0593(2) 0.98855(14) 0.30363(13) 0.0277(3) Uani d . 1 . .
H H13A -0.0734 0.9537 0.2745 0.033 Uiso calc R 1 . .
C C14 0.1289(2) 1.07714(14) 0.41479(13) 0.0297(3) Uani d . 1 . .
H H14A 0.0430 1.1041 0.4615 0.036 Uiso calc R 1 . .
C C15 0.3225(2) 1.12712(14) 0.45896(13) 0.0281(3) Uani d . 1 . .
H H15A 0.3685 1.1868 0.5358 0.034 Uiso calc R 1 . .
C C16 0.44882(19) 1.08923(13) 0.39009(12) 0.0223(3) Uani d . 1 . .
C C17 0.7184(2) 1.23201(14) 0.53605(12) 0.0284(3) Uani d . 1 . .
H H17A 0.8479 1.2336 0.5641 0.034 Uiso calc R 1 . .
H H17B 0.6384 1.2107 0.5943 0.034 Uiso calc R 1 . .
C C18 0.72672(19) 1.36982(14) 0.52501(12) 0.0263(3) Uani d . 1 . .
C C19 0.7734(2) 1.59703(14) 0.63189(14) 0.0349(4) Uani d . 1 . .
H H19A 0.6748 1.5994 0.5726 0.042 Uiso calc R 1 . .
H H19B 0.8998 1.6391 0.6141 0.042 Uiso calc R 1 . .
C C20 0.7560(2) 1.67243(15) 0.75077(14) 0.0352(4) Uani d . 1 . .
H H20A 0.7719 1.7665 0.7541 0.053 Uiso calc R 1 . .
H H20B 0.8544 1.6699 0.8088 0.053 Uiso calc R 1 . .
H H20C 0.6303 1.6303 0.7674 0.053 Uiso calc R 1 . .

loop_
_atom_site_aniso_label
_atom_site_aniso_U_11
_atom_site_aniso_U_22
_atom_site_aniso_U_33
_atom_site_aniso_U_12
_atom_site_aniso_U_13
_atom_site_aniso_U_23
O1 0.0283(5) 0.0326(6) 0.0214(5) 0.0160(4) 0.0003(4) -0.0010(4)
O2 0.0284(5) 0.0264(5) 0.0338(6) 0.0133(4) 0.0033(4) 0.0075(4)
O3 0.0279(5) 0.0169(5) 0.0224(5) 0.0059(4) 0.0092(4) 0.0032(4)
O4 0.0303(5) 0.0263(5) 0.0210(5) 0.0131(4) 0.0000(4) -0.0019(4)
O5 0.0766(9) 0.0358(6) 0.0258(6) 0.0188(6) 0.0108(6) 0.0107(5)
O6 0.0422(6) 0.0211(5) 0.0213(5) 0.0123(4) 0.0035(4) 0.0036(4)
C1 0.0309(7) 0.0337(8) 0.0238(8) 0.0074(6) 0.0037(6) 0.0020(6)
C2 0.0376(8) 0.0587(11) 0.0225(8) 0.0246(8) -0.0030(6) -0.0013(7)
C3 0.0195(6) 0.0172(6) 0.0270(7) 0.0054(5) 0.0068(5) 0.0058(5)
C4 0.0249(7) 0.0167(6) 0.0235(7) 0.0077(5) 0.0054(5) 0.0039(5)
C5 0.0204(6) 0.0194(6) 0.0174(6) 0.0047(5) 0.0021(5) 0.0046(5)
C6 0.0210(6) 0.0202(6) 0.0170(6) 0.0075(5) 0.0013(5) 0.0041(5)
C7 0.0269(7) 0.0203(7) 0.0225(7) 0.0067(5) 0.0021(5) 0.0047(5)
C8 0.0241(7) 0.0269(7) 0.0254(7) 0.0039(5) 0.0052(5) 0.0093(6)
C9 0.0247(7) 0.0315(7) 0.0212(7) 0.0068(6) 0.0082(5) 0.0044(6)
C10 0.0257(7) 0.0221(7) 0.0219(7) 0.0071(5) 0.0053(5) 0.0008(5)
C11 0.0265(7) 0.0172(6) 0.0212(7) 0.0094(5) 0.0063(5) 0.0072(5)
C12 0.0288(7) 0.0193(6) 0.0265(7) 0.0088(5) 0.0067(6) 0.0085(5)
C13 0.0268(7) 0.0240(7) 0.0373(8) 0.0098(6) 0.0119(6) 0.0138(6)
C14 0.0370(8) 0.0264(7) 0.0356(8) 0.0171(6) 0.0198(6) 0.0138(6)
C15 0.0399(8) 0.0242(7) 0.0241(7) 0.0153(6) 0.0117(6) 0.0063(6)
C16 0.0290(7) 0.0189(6) 0.0217(7) 0.0110(5) 0.0054(5) 0.0067(5)
C17 0.0362(8) 0.0254(7) 0.0206(7) 0.0137(6) -0.0020(6) 0.0000(6)
C18 0.0289(7) 0.0281(7) 0.0200(7) 0.0096(6) 0.0026(5) 0.0040(6)
C19 0.0524(9) 0.0208(7) 0.0330(9) 0.0128(7) 0.0078(7) 0.0094(6)
C20 0.0516(9) 0.0201(7) 0.0318(8) 0.0105(7) 0.0062(7) 0.0056(6)

loop_
_atom_type_symbol
_atom_type_description
_atom_type_scat_dispersion_real
_atom_type_scat_dispersion_imag
_atom_type_scat_source
C C 0.0033 0.0016 'International Tables Vol C Tables 4.2.6.8 and 6.1.1.4'
H H 0.0000 0.0000 'International Tables Vol C Tables 4.2.6.8 and 6.1.1.4'
O O 0.0106 0.0060 'International Tables Vol C Tables 4.2.6.8 and 6.1.1.4'

loop_
_geom_angle_atom_site_label_1
_geom_angle_atom_site_label_2
_geom_angle_atom_site_label_3
_geom_angle_site_symmetry_1
_geom_angle_site_symmetry_3
_geom_angle
_geom_angle_publ_flag
C3 O1 C2 . . 116.34(11) ?
C5 O3 C4 . . 116.66(10) ?
C16 O4 C17 . . 117.43(11) ?
C18 O6 C19 . . 115.91(11) ?
C2 C1 H1A . . 109.5 ?
C2 C1 H1B . . 109.5 ?
H1A C1 H1B . . 109.5 ?
C2 C1 H1C . . 109.5 ?
H1A C1 H1C . . 109.5 ?
H1B C1 H1C . . 109.5 ?
O1 C2 C1 . . 107.38(12) ?
O1 C2 H2A . . 110.2 ?
C1 C2 H2A . . 110.2 ?
O1 C2 H2B . . 110.2 ?
C1 C2 H2B . . 110.2 ?
H2A C2 H2B . . 108.5 ?
O2 C3 O1 . . 124.57(13) ?
O2 C3 C4 . . 125.14(12) ?
O1 C3 C4 . . 110.27(11) ?
O3 C4 C3 . . 111.80(11) ?
O3 C4 H4A . . 109.3 ?
C3 C4 H4A . . 109.3 ?
O3 C4 H4B . . 109.3 ?
C3 C4 H4B . . 109.3 ?
H4A C4 H4B . . 107.9 ?
O3 C5 C10 . . 123.59(12) ?
O3 C5 C6 . . 115.63(11) ?
C10 C5 C6 . . 120.77(12) ?
C7 C6 C5 . . 118.18(12) ?
C7 C6 C11 . . 119.86(12) ?
C5 C6 C11 . . 121.75(12) ?
C8 C7 C6 . . 121.36(13) ?
C8 C7 H7A . . 119.3 ?
C6 C7 H7A . . 119.3 ?
C9 C8 C7 . . 119.49(13) ?
C9 C8 H8A . . 120.3 ?
C7 C8 H8A . . 120.3 ?
C8 C9 C10 . . 120.55(13) ?
C8 C9 H9A . . 119.7 ?
C10 C9 H9A . . 119.7 ?
C9 C10 C5 . . 119.64(13) ?
C9 C10 H10A . . 120.2 ?
C5 C10 H10A . . 120.2 ?
C12 C11 C16 . . 118.38(12) ?
C12 C11 C6 . . 119.93(12) ?
C16 C11 C6 . . 121.54(12) ?
C13 C12 C11 . . 121.36(13) ?
C13 C12 H12A . . 119.3 ?
C11 C12 H12A . . 119.3 ?
C14 C13 C12 . . 119.08(13) ?
C14 C13 H13A . . 120.5 ?
C12 C13 H13A . . 120.5 ?
C13 C14 C15 . . 120.95(13) ?
C13 C14 H14A . . 119.5 ?
C15 C14 H14A . . 119.5 ?
C14 C15 C16 . . 119.63(14) ?
C14 C15 H15A . . 120.2 ?
C16 C15 H15A . . 120.2 ?
O4 C16 C15 . . 123.64(12) ?
O4 C16 C11 . . 115.79(12) ?
C15 C16 C11 . . 120.56(13) ?
O4 C17 C18 . . 111.40(12) ?
O4 C17 H17A . . 109.3 ?
C18 C17 H17A . . 109.3 ?
O4 C17 H17B . . 109.3 ?
C18 C17 H17B . . 109.3 ?
H17A C17 H17B . . 108.0 ?
O5 C18 O6 . . 124.81(13) ?
O5 C18 C17 . . 124.61(13) ?
O6 C18 C17 . . 110.57(12) ?
O6 C19 C20 . . 108.07(12) ?
O6 C19 H19A . . 110.1 ?
C20 C19 H19A . . 110.1 ?
O6 C19 H19B . . 110.1 ?
C20 C19 H19B . . 110.1 ?
H19A C19 H19B . . 108.4 ?
C19 C20 H20A . . 109.5 ?
C19 C20 H20B . . 109.5 ?
H20A C20 H20B . . 109.5 ?
C19 C20 H20C . . 109.5 ?
H20A C20 H20C . . 109.5 ?
H20B C20 H20C . . 109.5 ?

loop_
_geom_bond_atom_site_label_1
_geom_bond_atom_site_label_2
_geom_bond_site_symmetry_2
_geom_bond_distance
_geom_bond_publ_flag
O1 C3 . 1.3374(16) ?
O1 C2 . 1.4618(18) ?
O2 C3 . 1.2044(16) ?
O3 C5 . 1.3864(16) ?
O3 C4 . 1.4181(16) ?
O4 C16 . 1.3816(17) ?
O4 C17 . 1.4167(17) ?
O5 C18 . 1.2017(18) ?
O6 C18 . 1.3362(17) ?
O6 C19 . 1.4634(17) ?
C1 C2 . 1.492(2) ?
C1 H1A . 0.9800 ?
C1 H1B . 0.9800 ?
C1 H1C . 0.9800 ?
C2 H2A . 0.9900 ?
C2 H2B . 0.9900 ?
C3 C4 . 1.5175(19) ?
C4 H4A . 0.9900 ?
C4 H4B . 0.9900 ?
C5 C10 . 1.3916(18) ?
C5 C6 . 1.3971(18) ?
C6 C7 . 1.3966(19) ?
C6 C11 . 1.4897(18) ?
C7 C8 . 1.386(2) ?
C7 H7A . 0.9500 ?
C8 C9 . 1.381(2) ?
C8 H8A . 0.9500 ?
C9 C10 . 1.388(2) ?
C9 H9A . 0.9500 ?
C10 H10A . 0.9500 ?
C11 C12 . 1.399(2) ?
C11 C16 . 1.402(2) ?
C12 C13 . 1.3900(19) ?
C12 H12A . 0.9500 ?
C13 C14 . 1.385(2) ?
C13 H13A . 0.9500 ?
C14 C15 . 1.389(2) ?
C14 H14A . 0.9500 ?
C15 C16 . 1.3913(19) ?
C15 H15A . 0.9500 ?
C17 C18 . 1.514(2) ?
C17 H17A . 0.9900 ?
C17 H17B . 0.9900 ?
C19 C20 . 1.495(2) ?
C19 H19A . 0.9900 ?
C19 H19B . 0.9900 ?
C20 H20A . 0.9800 ?
C20 H20B . 0.9800 ?
C20 H20C . 0.9800 ?

loop_
_geom_hbond_atom_site_label_D
_geom_hbond_atom_site_label_H
_geom_hbond_atom_site_label_A
_geom_hbond_site_symmetry_A
_geom_hbond_distance_DH
_geom_hbond_distance_HA
_geom_hbond_distance_DA
_geom_hbond_angle_DHA
C4 H4b O1 2_665 0.99 2.50 3.472(2) 167.70(10)

loop_
_geom_torsion_atom_site_label_1
_geom_torsion_atom_site_label_2
_geom_torsion_atom_site_label_3
_geom_torsion_atom_site_label_4
_geom_torsion_site_symmetry_1
_geom_torsion_site_symmetry_2
_geom_torsion_site_symmetry_3
_geom_torsion_site_symmetry_4
_geom_torsion
_geom_torsion_publ_flag
C3 O1 C2 C1 . . . . 171.24(12) ?
C2 O1 C3 O2 . . . . -1.3(2) ?
C2 O1 C3 C4 . . . . 176.98(12) ?
C5 O3 C4 C3 . . . . -67.26(14) ?
O2 C3 C4 O3 . . . . -33.27(18) ?
O1 C3 C4 O3 . . . . 148.41(11) ?
C4 O3 C5 C10 . . . . -15.26(18) ?
C4 O3 C5 C6 . . . . 166.12(11) ?
O3 C5 C6 C7 . . . . 178.06(11) ?
C10 C5 C6 C7 . . . . -0.60(19) ?
O3 C5 C6 C11 . . . . -7.26(18) ?
C10 C5 C6 C11 . . . . 174.08(12) ?
C5 C6 C7 C8 . . . . 1.4(2) ?
C11 C6 C7 C8 . . . . -173.42(12) ?
C6 C7 C8 C9 . . . . -0.9(2) ?
C7 C8 C9 C10 . . . . -0.4(2) ?
C8 C9 C10 C5 . . . . 1.1(2) ?
O3 C5 C10 C9 . . . . -179.17(12) ?
C6 C5 C10 C9 . . . . -0.6(2) ?
C7 C6 C11 C12 . . . . 116.47(14) ?
C5 C6 C11 C12 . . . . -58.13(18) ?
C7 C6 C11 C16 . . . . -58.95(18) ?
C5 C6 C11 C16 . . . . 126.46(14) ?
C16 C11 C12 C13 . . . . 2.17(19) ?
C6 C11 C12 C13 . . . . -173.39(12) ?
C11 C12 C13 C14 . . . . -0.6(2) ?
C12 C13 C14 C15 . . . . -1.0(2) ?
C13 C14 C15 C16 . . . . 0.9(2) ?
C17 O4 C16 C15 . . . . -9.89(19) ?
C17 O4 C16 C11 . . . . 171.55(11) ?
C14 C15 C16 O4 . . . . -177.75(12) ?
C14 C15 C16 C11 . . . . 0.8(2) ?
C12 C11 C16 O4 . . . . 176.37(11) ?
C6 C11 C16 O4 . . . . -8.15(18) ?
C12 C11 C16 C15 . . . . -2.24(19) ?
C6 C11 C16 C15 . . . . 173.24(12) ?
C16 O4 C17 C18 . . . . -75.23(15) ?
C19 O6 C18 O5 . . . . -3.1(2) ?
C19 O6 C18 C17 . . . . 175.61(12) ?
O4 C17 C18 O5 . . . . -17.8(2) ?
O4 C17 C18 O6 . . . . 163.46(11) ?
C18 O6 C19 C20 . . . . 168.59(13) ?

loop_
_cod_related_entry_id
_cod_related_entry_database
_cod_related_entry_code
1 ChemSpider 24745514
